data_2232480
loop_
_publ_author_name
'Yoon, Yeong Keng'
'Ali, Mohamed Ashraf'
'Choon, Tan Soo'
'Hemamalini, Madhukar'
'Fun, Hoong-Kun'

_publ_section_title
;
 Ethyl
 2-(4-bromophenyl)-1-[3-(1<i>H</i>-imidazol-1-yl)propyl]-1<i>H</i>-benzimidazole-5-carboxylate
 monohydrate
;
_journal_coeditor_code TK5002
_journal_issue 11
_journal_name_full 'Acta Crystallographica Section E'
_journal_page_first o3060
_journal_paper_doi 10.1107/S160053681104342X
_journal_volume 67
_journal_year 2011
_chemical_formula_iupac 'C22 H21 Br N4 O2 , H2 O'
_chemical_formula_moiety 'C22 H21 Br N4 O2, H2 O'
_chemical_formula_sum 'C22 H23 Br N4 O3'
_chemical_formula_weight 471.35
_chemical_name_systematic
;
Ethyl 2-(4-bromophenyl)-1-[3-(1<i>H</i>-imidazol-1-yl)propyl]-
1<i>H</i>-benzimidazole-5-carboxylate monohydrate
;
_space_group_IT_number 14
_symmetry_cell_setting monoclinic
_symmetry_space_group_name_Hall '-P 2yn'
_symmetry_space_group_name_H-M 'P 1 21/n 1'
_atom_sites_solution_hydrogens geom
_atom_sites_solution_primary direct
_atom_sites_solution_secondary difmap
_audit_creation_method SHELXL97
_cell_angle_alpha 90.00
_cell_angle_beta 98.2830(10)
_cell_angle_gamma 90.00
_cell_formula_units_Z 4
_cell_length_a 9.18540(10)
_cell_length_b 16.7389(2)
_cell_length_c 13.7379(2)
_cell_measurement_reflns_used 9939
_cell_measurement_temperature 100.0(10)
_cell_measurement_theta_max 31.25
_cell_measurement_theta_min 2.51
_cell_volume 2090.22(5)
_computing_cell_refinement 'SAINT (Bruker, 2009)'
_computing_data_collection 'APEX2 (Bruker, 2009)'
_computing_data_reduction 'SAINT (Bruker, 2009)'
_computing_molecular_graphics 'SHELXTL (Sheldrick, 2008)'
_computing_publication_material
;
SHELXTL (Sheldrick, 2008) and PLATON (Spek, 2009)
;
_computing_structure_refinement 'SHELXTL (Sheldrick, 2008)'
_computing_structure_solution 'SHELXTL (Sheldrick, 2008)'
_diffrn_ambient_temperature 100.0(10)
_diffrn_measured_fraction_theta_full 0.996
_diffrn_measured_fraction_theta_max 0.996
_diffrn_measurement_device_type 'Bruker SMART APEXII CCD area-detector'
_diffrn_measurement_method '\f and \w'
_diffrn_radiation_monochromator graphite
_diffrn_radiation_source 'fine-focus sealed tube'
_diffrn_radiation_type MoK\a
_diffrn_radiation_wavelength 0.71073
_diffrn_reflns_av_R_equivalents 0.0321
_diffrn_reflns_av_sigmaI/netI 0.0446
_diffrn_reflns_limit_h_max 13
_diffrn_reflns_limit_h_min -13
_diffrn_reflns_limit_k_max 17
_diffrn_reflns_limit_k_min -25
_diffrn_reflns_limit_l_max 19
_diffrn_reflns_limit_l_min -20
_diffrn_reflns_number 28847
_diffrn_reflns_theta_full 32.40
_diffrn_reflns_theta_max 32.40
_diffrn_reflns_theta_min 1.93
_diffrn_standards_number 0
_exptl_absorpt_coefficient_mu 1.999
_exptl_absorpt_correction_T_max 0.4939
_exptl_absorpt_correction_T_min 0.4522
_exptl_absorpt_correction_type multi-scan
_exptl_absorpt_process_details '(SADABS; Bruker, 2009)'
_exptl_crystal_colour yellow
_exptl_crystal_density_diffrn 1.498
_exptl_crystal_density_method 'not measured'
_exptl_crystal_description block
_exptl_crystal_F_000 968
_exptl_crystal_size_max 0.47
_exptl_crystal_size_mid 0.42
_exptl_crystal_size_min 0.41
_refine_diff_density_max 0.633
_refine_diff_density_min -0.336
_refine_ls_extinction_method none
_refine_ls_goodness_of_fit_ref 1.025
_refine_ls_hydrogen_treatment mixed
_refine_ls_matrix_type full
_refine_ls_number_parameters 280
_refine_ls_number_reflns 7482
_refine_ls_number_restraints 0
_refine_ls_restrained_S_all 1.025
_refine_ls_R_factor_all 0.0612
_refine_ls_R_factor_gt 0.0369
_refine_ls_shift/su_max 0.001
_refine_ls_shift/su_mean 0.001
_refine_ls_structure_factor_coef Fsqd
_refine_ls_weighting_details 'calc w = 1/[\s^2^(Fo^2^)+(0.0386P)^2^+0.5180P] where P=(Fo^2^+2Fc^2^)/3'
_refine_ls_weighting_scheme calc
_refine_ls_wR_factor_gt 0.0776
_refine_ls_wR_factor_ref 0.0849
_reflns_number_gt 5514
_reflns_number_total 7482
_reflns_threshold_expression I>2\s(I)
_cod_data_source_file tk5002.cif
_cod_data_source_block I
_cod_original_sg_symbol_H-M 'P 21/n'
_cod_database_code 2232480
_cod_database_fobs_code 2232480

loop_
_symmetry_equiv_pos_as_xyz
'x, y, z'
'-x+1/2, y+1/2, -z+1/2'
'-x, -y, -z'
'x-1/2, -y-1/2, z-1/2'

loop_
_atom_site_type_symbol
_atom_site_label
_atom_site_fract_x
_atom_site_fract_y
_atom_site_fract_z
_atom_site_U_iso_or_equiv
_atom_site_adp_type
_atom_site_calc_flag
_atom_site_refinement_flags
_atom_site_occupancy
_atom_site_symmetry_multiplicity
Br Br1 0.123446(18) 0.050021(9) 0.931417(13) 0.02720(6) Uani d . 1 1
O O1 0.40323(12) 0.80153(6) 0.87745(9) 0.0247(2) Uani d . 1 1
O O2 0.17930(13) 0.76409(7) 0.90802(9) 0.0260(2) Uani d . 1 1
N N1 0.23105(14) 0.45313(7) 0.89922(10) 0.0199(3) Uani d . 1 1
N N2 0.46106(14) 0.42561(7) 0.87069(9) 0.0174(2) Uani d . 1 1
N N3 0.71289(14) 0.23427(8) 0.76584(10) 0.0216(3) Uani d . 1 1
N N4 0.61875(16) 0.11193(8) 0.75103(11) 0.0265(3) Uani d . 1 1
C C1 0.18138(17) 0.29413(9) 0.95735(11) 0.0207(3) Uani d . 1 1
H H1A 0.1411 0.3363 0.9913 0.025 Uiso calc R 1 1
C C2 0.13384(17) 0.21676(9) 0.96832(12) 0.0209(3) Uani d . 1 1
H H2A 0.0622 0.2056 1.0099 0.025 Uiso calc R 1 1
C C3 0.19242(17) 0.15558(9) 0.91768(11) 0.0197(3) Uani d . 1 1
C C4 0.29838(17) 0.17037(9) 0.85769(12) 0.0212(3) Uani d . 1 1
H H4A 0.3385 0.1279 0.8242 0.025 Uiso calc R 1 1
C C5 0.34509(17) 0.24861(9) 0.84737(11) 0.0201(3) Uani d . 1 1
H H5A 0.4170 0.2595 0.8059 0.024 Uiso calc R 1 1
C C6 0.28788(16) 0.31134(8) 0.89703(11) 0.0174(3) Uani d . 1 1
C C7 0.32652(16) 0.39632(9) 0.88789(11) 0.0181(3) Uani d . 1 1
C C8 0.44933(16) 0.50829(8) 0.87200(11) 0.0175(3) Uani d . 1 1
C C9 0.54989(17) 0.56882(9) 0.86054(12) 0.0207(3) Uani d . 1 1
H H9A 0.6473 0.5574 0.8490 0.025 Uiso calc R 1 1
C C10 0.50014(17) 0.64649(9) 0.86687(11) 0.0204(3) Uani d . 1 1
H H10A 0.5648 0.6895 0.8589 0.025 Uiso calc R 1 1
C C11 0.35573(17) 0.66335(8) 0.88480(11) 0.0188(3) Uani d . 1 1
C C12 0.25683(17) 0.60237(9) 0.89609(11) 0.0201(3) Uani d . 1 1
H H12A 0.1595 0.6137 0.9078 0.024 Uiso calc R 1 1
C C13 0.30541(16) 0.52409(9) 0.88960(11) 0.0186(3) Uani d . 1 1
C C14 0.30222(17) 0.74678(9) 0.89169(11) 0.0209(3) Uani d . 1 1
C C15 0.35706(19) 0.88442(9) 0.88439(14) 0.0271(4) Uani d . 1 1
H H15A 0.3201 0.8936 0.9477 0.033 Uiso calc R 1 1
H H15B 0.2771 0.8970 0.8302 0.033 Uiso calc R 1 1
C C16 0.4876(2) 0.93640(10) 0.87762(16) 0.0345(4) Uani d . 1 1
H H16A 0.4609 0.9924 0.8859 0.052 Uiso calc R 1 1
H H16B 0.5196 0.9293 0.8131 0.052 Uiso calc R 1 1
H H16C 0.5679 0.9215 0.9294 0.052 Uiso calc R 1 1
C C17 0.59623(16) 0.38267(9) 0.85909(11) 0.0186(3) Uani d . 1 1
H H17A 0.5934 0.3290 0.8891 0.022 Uiso calc R 1 1
H H17B 0.6814 0.4118 0.8948 0.022 Uiso calc R 1 1
C C18 0.61756(17) 0.37351(9) 0.75149(12) 0.0209(3) Uani d . 1 1
H H18A 0.5262 0.3523 0.7132 0.025 Uiso calc R 1 1
H H18B 0.6376 0.4265 0.7242 0.025 Uiso calc R 1 1
C C19 0.74492(18) 0.31714(9) 0.74141(13) 0.0241(3) Uani d . 1 1
H H19A 0.7669 0.3193 0.6730 0.029 Uiso calc R 1 1
H H19B 0.8335 0.3354 0.7854 0.029 Uiso calc R 1 1
C C20 0.62362(17) 0.18286(9) 0.70936(12) 0.0223(3) Uani d . 1 1
H H20A 0.5706 0.1962 0.6469 0.027 Uiso calc R 1 1
C C21 0.7101(2) 0.11857(11) 0.83933(14) 0.0318(4) Uani d . 1 1
H H21A 0.7297 0.0769 0.8864 0.038 Uiso calc R 1 1
C C22 0.76797(19) 0.19311(11) 0.84941(13) 0.0310(4) Uani d . 1 1
H H22A 0.8338 0.2130 0.9037 0.037 Uiso calc R 1 1
O O1W 0.41413(16) 0.03202(9) 0.36883(13) 0.0409(4) Uani d . 1 1
H H2W1 0.406(4) -0.015(2) 0.334(2) 0.092(10) Uiso d . 1 1
H H1W1 0.496(3) 0.0391(14) 0.3976(19) 0.052(8) Uiso d . 1 1

loop_
_atom_site_aniso_label
_atom_site_aniso_U_11
_atom_site_aniso_U_22
_atom_site_aniso_U_33
_atom_site_aniso_U_12
_atom_site_aniso_U_13
_atom_site_aniso_U_23
Br1 0.02447(9) 0.01647(7) 0.04180(11) -0.00321(6) 0.00871(7) 0.00484(6)
O1 0.0236(6) 0.0141(5) 0.0369(7) -0.0002(4) 0.0064(5) 0.0000(4)
O2 0.0224(6) 0.0207(5) 0.0355(7) 0.0011(4) 0.0059(5) -0.0032(5)
N1 0.0168(6) 0.0168(6) 0.0267(7) -0.0011(5) 0.0054(5) 0.0010(5)
N2 0.0152(6) 0.0147(5) 0.0232(6) -0.0008(4) 0.0056(5) 0.0004(5)
N3 0.0179(6) 0.0207(6) 0.0270(7) 0.0007(5) 0.0065(5) -0.0022(5)
N4 0.0254(7) 0.0227(7) 0.0324(8) 0.0012(5) 0.0077(6) 0.0011(6)
C1 0.0190(7) 0.0200(7) 0.0239(8) -0.0014(6) 0.0056(6) -0.0009(6)
C2 0.0179(7) 0.0215(7) 0.0239(8) -0.0016(6) 0.0054(6) 0.0029(6)
C3 0.0187(7) 0.0157(6) 0.0245(8) -0.0022(5) 0.0025(6) 0.0041(6)
C4 0.0213(8) 0.0178(7) 0.0250(8) 0.0001(6) 0.0051(6) 0.0002(6)
C5 0.0190(7) 0.0193(7) 0.0232(8) -0.0012(5) 0.0070(6) 0.0010(6)
C6 0.0158(7) 0.0170(6) 0.0197(7) -0.0021(5) 0.0032(5) 0.0013(5)
C7 0.0178(7) 0.0172(6) 0.0198(7) -0.0014(5) 0.0039(5) 0.0003(5)
C8 0.0180(7) 0.0149(6) 0.0199(7) -0.0001(5) 0.0039(5) -0.0004(5)
C9 0.0176(7) 0.0197(7) 0.0255(8) -0.0019(5) 0.0056(6) 0.0000(6)
C10 0.0205(7) 0.0174(6) 0.0237(8) -0.0035(6) 0.0042(6) 0.0011(6)
C11 0.0199(7) 0.0164(6) 0.0199(7) -0.0001(5) 0.0023(6) -0.0006(5)
C12 0.0169(7) 0.0196(7) 0.0238(8) 0.0003(5) 0.0031(6) 0.0003(6)
C13 0.0166(7) 0.0172(6) 0.0221(7) -0.0019(5) 0.0035(6) 0.0008(5)
C14 0.0214(8) 0.0186(7) 0.0221(8) -0.0010(6) 0.0007(6) -0.0014(6)
C15 0.0292(9) 0.0142(7) 0.0384(10) 0.0025(6) 0.0062(7) -0.0004(6)
C16 0.0313(10) 0.0184(8) 0.0557(12) -0.0001(6) 0.0127(9) -0.0008(7)
C17 0.0162(7) 0.0175(6) 0.0229(7) 0.0004(5) 0.0055(6) 0.0002(5)
C18 0.0208(7) 0.0183(7) 0.0250(8) -0.0012(6) 0.0079(6) -0.0007(6)
C19 0.0208(8) 0.0213(7) 0.0325(9) -0.0039(6) 0.0113(6) -0.0039(6)
C20 0.0211(8) 0.0215(7) 0.0250(8) -0.0002(6) 0.0063(6) -0.0018(6)
C21 0.0301(9) 0.0293(9) 0.0351(10) 0.0053(7) 0.0013(8) 0.0065(7)
C22 0.0259(9) 0.0338(9) 0.0313(9) 0.0032(7) -0.0027(7) 0.0001(7)
O1W 0.0218(7) 0.0354(8) 0.0648(10) 0.0047(6) 0.0035(7) -0.0090(7)

loop_
_atom_type_symbol
_atom_type_description
_atom_type_scat_dispersion_real
_atom_type_scat_dispersion_imag
_atom_type_scat_source
C C 0.0033 0.0016 'International Tables Vol C Tables 4.2.6.8 and 6.1.1.4'
H H 0.0000 0.0000 'International Tables Vol C Tables 4.2.6.8 and 6.1.1.4'
N N 0.0061 0.0033 'International Tables Vol C Tables 4.2.6.8 and 6.1.1.4'
O O 0.0106 0.0060 'International Tables Vol C Tables 4.2.6.8 and 6.1.1.4'
Br Br -0.2901 2.4595 'International Tables Vol C Tables 4.2.6.8 and 6.1.1.4'

loop_
_geom_angle_atom_site_label_1
_geom_angle_atom_site_label_2
_geom_angle_atom_site_label_3
_geom_angle
C14 O1 C15 115.33(12)
C7 N1 C13 105.17(13)
C7 N2 C8 106.18(12)
C7 N2 C17 129.68(12)
C8 N2 C17 124.04(12)
C20 N3 C22 106.29(14)
C20 N3 C19 126.52(14)
C22 N3 C19 127.19(14)
C20 N4 C21 104.76(14)
C2 C1 C6 121.07(15)
C2 C1 H1A 119.5
C6 C1 H1A 119.5
C1 C2 C3 119.01(15)
C1 C2 H2A 120.5
C3 C2 H2A 120.5
C4 C3 C2 121.48(14)
C4 C3 Br1 119.95(12)
C2 C3 Br1 118.56(12)
C3 C4 C5 118.83(14)
C3 C4 H4A 120.6
C5 C4 H4A 120.6
C4 C5 C6 120.99(14)
C4 C5 H5A 119.5
C6 C5 H5A 119.5
C5 C6 C1 118.62(13)
C5 C6 C7 124.85(14)
C1 C6 C7 116.47(13)
N1 C7 N2 113.02(13)
N1 C7 C6 120.87(13)
N2 C7 C6 126.07(13)
N2 C8 C9 131.96(14)
N2 C8 C13 105.48(12)
C9 C8 C13 122.55(13)
C10 C9 C8 116.42(14)
C10 C9 H9A 121.8
C8 C9 H9A 121.8
C9 C10 C11 121.69(14)
C9 C10 H10A 119.2
C11 C10 H10A 119.2
C12 C11 C10 121.21(14)
C12 C11 C14 117.06(14)
C10 C11 C14 121.73(13)
C11 C12 C13 117.63(14)
C11 C12 H12A 121.2
C13 C12 H12A 121.2
N1 C13 C12 129.35(14)
N1 C13 C8 110.14(13)
C12 C13 C8 120.50(14)
O2 C14 O1 123.01(14)
O2 C14 C11 123.97(14)
O1 C14 C11 113.02(13)
O1 C15 C16 107.83(14)
O1 C15 H15A 110.1
C16 C15 H15A 110.1
O1 C15 H15B 110.1
C16 C15 H15B 110.1
H15A C15 H15B 108.5
C15 C16 H16A 109.5
C15 C16 H16B 109.5
H16A C16 H16B 109.5
C15 C16 H16C 109.5
H16A C16 H16C 109.5
H16B C16 H16C 109.5
N2 C17 C18 112.59(12)
N2 C17 H17A 109.1
C18 C17 H17A 109.1
N2 C17 H17B 109.1
C18 C17 H17B 109.1
H17A C17 H17B 107.8
C19 C18 C17 110.93(13)
C19 C18 H18A 109.5
C17 C18 H18A 109.5
C19 C18 H18B 109.5
C17 C18 H18B 109.5
H18A C18 H18B 108.0
N3 C19 C18 112.50(13)
N3 C19 H19A 109.1
C18 C19 H19A 109.1
N3 C19 H19B 109.1
C18 C19 H19B 109.1
H19A C19 H19B 107.8
N4 C20 N3 112.23(15)
N4 C20 H20A 123.9
N3 C20 H20A 123.9
C22 C21 N4 110.16(15)
C22 C21 H21A 124.9
N4 C21 H21A 124.9
C21 C22 N3 106.55(15)
C21 C22 H22A 126.7
N3 C22 H22A 126.7
H2W1 O1W H1W1 113(3)

loop_
_geom_bond_atom_site_label_1
_geom_bond_atom_site_label_2
_geom_bond_distance
Br1 C3 1.8957(14)
O1 C14 1.3384(19)
O1 C15 1.4579(18)
O2 C14 1.2174(19)
N1 C7 1.3179(19)
N1 C13 1.3860(18)
N2 C7 1.3811(19)
N2 C8 1.3884(18)
N2 C17 1.4630(19)
N3 C20 1.353(2)
N3 C22 1.372(2)
N3 C19 1.4668(19)
N4 C20 1.322(2)
N4 C21 1.376(2)
C1 C2 1.382(2)
C1 C6 1.400(2)
C1 H1A 0.9500
C2 C3 1.389(2)
C2 H2A 0.9500
C3 C4 1.385(2)
C4 C5 1.392(2)
C4 H4A 0.9500
C5 C6 1.396(2)
C5 H5A 0.9500
C6 C7 1.476(2)
C8 C9 1.395(2)
C8 C13 1.403(2)
C9 C10 1.385(2)
C9 H9A 0.9500
C10 C11 1.412(2)
C10 H10A 0.9500
C11 C12 1.390(2)
C11 C14 1.488(2)
C12 C13 1.391(2)
C12 H12A 0.9500
C15 C16 1.495(2)
C15 H15A 0.9900
C15 H15B 0.9900
C16 H16A 0.9800
C16 H16B 0.9800
C16 H16C 0.9800
C17 C18 1.527(2)
C17 H17A 0.9900
C17 H17B 0.9900
C18 C19 1.525(2)
C18 H18A 0.9900
C18 H18B 0.9900
C19 H19A 0.9900
C19 H19B 0.9900
C20 H20A 0.9500
C21 C22 1.355(3)
C21 H21A 0.9500
C22 H22A 0.9500
O1W H2W1 0.92(3)
O1W H1W1 0.80(3)

loop_
_geom_hbond_atom_site_label_D
_geom_hbond_atom_site_label_H
_geom_hbond_atom_site_label_A
_geom_hbond_site_symmetry_A
_geom_hbond_distance_DH
_geom_hbond_distance_HA
_geom_hbond_distance_DA
_geom_hbond_angle_DHA
_geom_hbond_publ_flag
O1W H2W1 N4 3_656 0.92(3) 1.99(3) 2.910(2) 175(3) yes
O1W H1W1 N1 4_665 0.81(3) 2.16(3) 2.891(2) 151(2) yes
C17 H17B O1W 4_666 0.9900 2.4100 3.236(2) 141.00 yes
C19 H19B O1W 4_666 0.9900 2.5600 3.327(2) 135.00 yes
C20 H20A O2 2_546 0.9500 2.5800 3.301(2) 133.00 yes

loop_
_geom_torsion_atom_site_label_1
_geom_torsion_atom_site_label_2
_geom_torsion_atom_site_label_3
_geom_torsion_atom_site_label_4
_geom_torsion
C6 C1 C2 C3 -0.6(2)
C1 C2 C3 C4 0.8(2)
C1 C2 C3 Br1 -178.80(11)
C2 C3 C4 C5 -0.9(2)
Br1 C3 C4 C5 178.77(11)
C3 C4 C5 C6 0.6(2)
C4 C5 C6 C1 -0.4(2)
C4 C5 C6 C7 -177.66(14)
C2 C1 C6 C5 0.3(2)
C2 C1 C6 C7 177.85(13)
C13 N1 C7 N2 -0.29(17)
C13 N1 C7 C6 177.75(13)
C8 N2 C7 N1 0.43(17)
C17 N2 C7 N1 176.78(14)
C8 N2 C7 C6 -177.48(14)
C17 N2 C7 C6 -1.1(2)
C5 C6 C7 N1 150.20(15)
C1 C6 C7 N1 -27.1(2)
C5 C6 C7 N2 -32.0(2)
C1 C6 C7 N2 150.63(15)
C7 N2 C8 C9 178.93(16)
C17 N2 C8 C9 2.3(2)
C7 N2 C8 C13 -0.38(15)
C17 N2 C8 C13 -176.99(13)
N2 C8 C9 C10 -179.58(15)
C13 C8 C9 C10 -0.4(2)
C8 C9 C10 C11 0.5(2)
C9 C10 C11 C12 -0.5(2)
C9 C10 C11 C14 179.95(14)
C10 C11 C12 C13 0.3(2)
C14 C11 C12 C13 179.87(13)
C7 N1 C13 C12 -179.26(15)
C7 N1 C13 C8 0.03(17)
C11 C12 C13 N1 179.06(15)
C11 C12 C13 C8 -0.2(2)
N2 C8 C13 N1 0.23(16)
C9 C8 C13 N1 -179.16(14)
N2 C8 C13 C12 179.59(13)
C9 C8 C13 C12 0.2(2)
C15 O1 C14 O2 1.0(2)
C15 O1 C14 C11 -179.41(13)
C12 C11 C14 O2 1.2(2)
C10 C11 C14 O2 -179.21(15)
C12 C11 C14 O1 -178.39(13)
C10 C11 C14 O1 1.2(2)
C14 O1 C15 C16 173.90(14)
C7 N2 C17 C18 100.34(17)
C8 N2 C17 C18 -83.90(17)
N2 C17 C18 C19 -170.67(12)
C20 N3 C19 C18 75.0(2)
C22 N3 C19 C18 -105.67(18)
C17 C18 C19 N3 68.15(17)
C21 N4 C20 N3 0.10(19)
C22 N3 C20 N4 -0.28(19)
C19 N3 C20 N4 179.12(14)
C20 N4 C21 C22 0.1(2)
N4 C21 C22 N3 -0.3(2)
C20 N3 C22 C21 0.35(19)
C19 N3 C22 C21 -179.05(15)

loop_
_cod_related_entry_id
_cod_related_entry_database
_cod_related_entry_code
1 ChemSpider 30657166
